data_2006625
loop_
_publ_author_name
'Brosius, Arthur D.'
'Ziller, Joseph W.'
'Zhang, Qiming'

_publ_section_title
;
 Relative and Absolute Configuration of Aloperine
;
_journal_issue 10
_journal_name_full 'Acta Crystallographica Section C'
_journal_page_first 1510
_journal_page_last 1512
_journal_paper_doi 10.1107/S0108270197009244
_journal_volume 53
_journal_year 1997
_chemical_formula_moiety 'C15 H26 N2 2+, 2Cl 1-, H2 O'
_chemical_formula_sum 'C15 H28 Cl2 N2 O'
_chemical_formula_weight 323.29
_chemical_name_common 'Aloperine dihydrochloride monohydrate'
_chemical_name_systematic
;
(6R,7R,9R,11S)--16,17-Didehydro--9--de--2--piperidinylormosanine
dihydrochloride monohydrate
;
_chemical_temperature_decomposition 553.15
_space_group_IT_number 19
_symmetry_cell_setting orthorhombic
_symmetry_space_group_name_Hall 'P 2ac 2ab'
_symmetry_space_group_name_H-M 'P 21 21 21'
_cell_angle_alpha 90.00
_cell_angle_beta 90.00
_cell_angle_gamma 90.00
_cell_formula_units_Z 4
_cell_length_a 9.6442(12)
_cell_length_b 11.2487(12)
_cell_length_c 15.097(2)
_cell_measurement_reflns_used 28
_cell_measurement_temperature 158
_cell_measurement_theta_max 13.59
_cell_measurement_theta_min 4.99
_cell_volume 1637.8(3)
_computing_cell_refinement XSCANS
_computing_data_collection 'XSCANS (Siemens, 1994)'
_computing_data_reduction 'CARESS (Broach, 1978)'
_computing_molecular_graphics SHELXTL
_computing_publication_material SHELXTL
_computing_structure_refinement SHELXTL
_computing_structure_solution 'SHELXTL (Sheldrick 1994)'
_diffrn_ambient_temperature 158
_diffrn_measurement_device 'Siemens P4'
_diffrn_measurement_method '2\q/\w scans'
_diffrn_radiation_monochromator graphite
_diffrn_radiation_source rotating-anode
_diffrn_radiation_type MoK\a
_diffrn_radiation_wavelength 0.71073
_diffrn_reflns_av_R_equivalents 0.0110
_diffrn_reflns_av_sigmaI/netI 0.0232
_diffrn_reflns_limit_h_max 13
_diffrn_reflns_limit_h_min -13
_diffrn_reflns_limit_k_max 15
_diffrn_reflns_limit_k_min -15
_diffrn_reflns_limit_l_max 21
_diffrn_reflns_limit_l_min -21
_diffrn_reflns_number 5777
_diffrn_reflns_theta_max 30.00
_diffrn_reflns_theta_min 2.26
_diffrn_standards_decay_% '< 1.0'
_diffrn_standards_interval_count 98
_diffrn_standards_number 2
_exptl_absorpt_coefficient_mu 0.395
_exptl_absorpt_correction_type none
_exptl_crystal_colour Colorless
_exptl_crystal_density_diffrn 1.311
_exptl_crystal_density_meas ?
_exptl_crystal_description Prism
_exptl_crystal_F_000 696
_exptl_crystal_size_max 0.30
_exptl_crystal_size_mid 0.30
_exptl_crystal_size_min 0.26
_refine_diff_density_max 0.358
_refine_diff_density_min -0.205
_refine_ls_abs_structure_details 'Flack (1983)'
_refine_ls_abs_structure_Flack -0.02(4)
_refine_ls_extinction_coef 0.0007(6)
_refine_ls_extinction_method SHELXL
_refine_ls_goodness_of_fit_all 1.040
_refine_ls_goodness_of_fit_obs 1.052
_refine_ls_hydrogen_treatment 'All H-atom parameters refined'
_refine_ls_matrix_type full
_refine_ls_number_parameters 294
_refine_ls_number_reflns 4784
_refine_ls_number_restraints 0
_refine_ls_restrained_S_all 1.040
_refine_ls_restrained_S_obs 1.052
_refine_ls_R_factor_all 0.0371
_refine_ls_R_factor_obs .0295
_refine_ls_shift/esd_max 0.001
_refine_ls_shift/esd_mean '< 0.001'
_refine_ls_structure_factor_coef Fsqd
_refine_ls_weighting_details 'w = 1/[\s^2^(Fo^2^)+(0.0347P)^2^+0.4519P] where P=(Fo^2^+2Fc^2^)/3'
_refine_ls_weighting_scheme calc
_refine_ls_wR_factor_all 0.0727
_refine_ls_wR_factor_obs .0693
_reflns_number_observed 4277
_reflns_number_total 4784
_reflns_observed_criterion >2sigma(I)
_cod_data_source_file sx1032.cif
_cod_data_source_block 2
_cod_depositor_comments
;
The following automatic conversions were performed:
'_symmetry_cell_setting' value 'Orthorhombic' changed to 'orthorhombic'
according to '/home/saulius/struct/CIF-dictionaries/cif_core.dic'
dictionary named 'cif_core.dic' version 2.4.1 from 2010-06-29.

Automatic conversion script
Id: cif_fix_enum 1527 2010-12-29 10:47:43Z saulius 

The following automatic conversions were performed:

'_chemical_melting_point' tag was changed to
'_chemical_temperature_decomposition' since the value had been given
as '280 \%C (dec.)'. The value '280 \%C (dec.)' was changed to
'553.15' - it was converted from degrees Celsius(C) to Kelvins(K).

Automatic conversion script
Id: cif_fix_values 1646 2011-03-28 12:23:43Z adriana 

The following automatic conversions were performed:

'_chemical_melting_point' tag was changed to
'_chemical_temperature_decomposition' since the value had been given
as '280 \%C (dec.)'. The value '280 \%C (dec.)' was changed to
'553.15' - it was converted from degrees Celsius(C) to
Kelvins(K).

'_symmetry_cell_setting' value 'Orthorhombic' changed to
'orthorhombic' according to
/home/saulius/struct/CIF-dictionaries/cif_core.dic dictionary named
'cif_core.dic' version 2.4.1 from 2010-06-29.

Automatic conversion script
Id: cif_fix_values 1715 2011-07-08 13:25:40Z adriana 

The following automatic conversions were performed:

'_exptl_crystal_density_meas' value 'not_measured' was changed to '?'
- the value is perceived as not measured.

Automatic conversion script
Id: cif_fix_values 3008 2015-01-20 13:52:24Z robertas 

The following automatic conversions were performed:

'_refine_ls_weighting_scheme' value 'calc w =
1/[\s^2^(Fo^2^)+(0.0347P)^2^+0.4519P] where P=(Fo^2^+2Fc^2^)/3' was
changed to 'calc'. New tag '_refine_ls_weighting_details' was
created. The value of the new tag was set to 'w =
1/[\s^2^(Fo^2^)+(0.0347P)^2^+0.4519P] where P=(Fo^2^+2Fc^2^)/3'.

Automatic conversion script
Id: cif_fix_values 3143 2015-03-26 13:38:13Z robertas 
;
_cod_original_cell_volume 1637.8(4)
_cod_database_code 2006625

loop_
_symmetry_equiv_pos_as_xyz
'x, y, z'
'-x+1/2, -y, z+1/2'
'-x, y+1/2, -z+1/2'
'x+1/2, -y+1/2, -z'

loop_
_atom_site_aniso_label
_atom_site_aniso_U_11
_atom_site_aniso_U_22
_atom_site_aniso_U_33
_atom_site_aniso_U_12
_atom_site_aniso_U_13
_atom_site_aniso_U_23
N1 .0216(6) .0132(5) .0163(5) .0007(5) .0026(5) .0000(4)
C2 .0405(9) .0143(6) .0249(7) -.0022(6) .0108(7) .0030(5)
C3 .0399(9) .0156(6) .0311(8) -.0041(6) .0055(7) .0015(6)
C4 .0396(9) .0136(6) .0255(7) .0031(6) -.0004(7) -.0008(5)
C5 .0267(7) .0162(6) .0190(6) .0045(6) -.0001(6) -.0042(5)
C6 .0184(6) .0145(5) .0159(6) .0026(5) .0006(5) -.0013(5)
C7 .0181(6) .0174(6) .0157(6) .0007(5) .0032(5) -.0008(5)
C8 .0282(8) .0186(6) .0133(6) -.0005(6) -.0020(5) .0008(5)
C9 .0193(6) .0163(6) .0203(6) .0000(5) -.0066(5) .0009(5)
C10 .0166(6) .0176(6) .0248(7) -.0008(5) -.0016(6) .0005(5)
C11 .0206(6) .0137(5) .0185(6) .0006(5) -.0015(5) .0024(4)
N12 .0180(5) .0159(5) .0273(6) .0026(5) .0000(5) -.0009(5)
C13 .0284(9) .0159(7) .0344(9) .0043(6) .0021(6) -.0053(6)
C14 .0314(9) .0162(6) .0247(7) -.0024(6) -.0007(6) -.0041(6)
C15 .0235(7) .0154(6) .0251(7) -.0044(5) .0007(6) -.0010(5)
C16 .0190(6) .0156(6) .0163(6) -.0030(5) .0004(5) .0027(5)
C17 .0171(6) .0179(6) .0169(6) -.0026(5) .0003(5) .0017(5)
Cl1 .0431(2) .02012(15) .01908(15) .0002(2) .0045(2) -.00234(12)
Cl2 .0201(2) .0270(2) .0319(2) -.00107(14) -.00479(15) .0010(2)
O1 .0585(10) .0285(7) .0283(7) .0012(6) -.0007(6) .0000(6)

loop_
_atom_site_label
_atom_site_fract_x
_atom_site_fract_y
_atom_site_fract_z
_atom_site_U_iso_or_equiv
_atom_site_thermal_displace_type
_atom_site_calc_flag
_atom_site_refinement_flags
_atom_site_occupancy
_atom_site_disorder_group
_atom_site_type_symbol
N1 .24098(14) .75650(10) .59099(7) .0170(2) Uani d . 1 . N
C2 .2949(2) .86062(14) .53814(11) .0266(3) Uani d . 1 . C
C3 .2991(2) .97542(14) .59065(12) .0288(3) Uani d . 1 . C
C4 .1552(2) 1.00453(13) .62574(11) .0262(3) Uani d . 1 . C
C5 .1055(2) .90262(13) .68363(10) .0206(3) Uani d . 1 . C
C6 .10327(15) .78401(12) .63554(10) .0163(2) Uani d . 1 . C
C7 .06183(15) .68047(12) .69635(9) .0171(3) Uani d . 1 . C
C8 .1768(2) .65041(13) .76259(9) .0201(3) Uani d . 1 . C
C9 .3015(2) .60582(13) .70959(10) .0186(3) Uani d . 1 . C
C10 .3514(2) .70733(12) .65070(10) .0197(3) Uani d . 1 . C
C11 .2599(2) .48747(11) .66476(9) .0176(2) Uani d . 1 . C
N12 .35262(14) .45433(11) .58850(9) .0204(2) Uani d . 1 . N
C13 .3229(2) .33153(14) .55428(12) .0262(3) Uani d . 1 . C
C14 .1756(2) .32472(14) .51987(11) .0241(3) Uani d . 1 . C
C15 .0728(2) .36362(13) .59112(11) .0213(3) Uani d . 1 . C
C16 .11248(15) .48108(12) .63236(9) .0170(2) Uani d . 1 . C
C17 .02414(14) .56999(12) .64534(10) .0173(3) Uani d . 1 . C
H1 .228(2) .6965(18) .5499(14) .034(5) Uiso d . 1 . H
H2A .235(2) .8667(16) .4868(13) .023(4) Uiso d . 1 . H
H2B .385(2) .837(2) .5161(15) .035(6) Uiso d . 1 . H
H3A .363(2) .9679(19) .6405(15) .035(6) Uiso d . 1 . H
H3B .331(2) 1.0340(19) .5502(15) .036(6) Uiso d . 1 . H
H4A .091(2) 1.0157(17) .5752(14) .024(5) Uiso d . 1 . H
H4B .156(2) 1.0796(18) .6572(13) .033(5) Uiso d . 1 . H
H5A .1609(19) .8979(16) .7380(12) .017(4) Uiso d . 1 . H
H5B .014(2) .9159(17) .7020(13) .025(5) Uiso d . 1 . H
H6A .039(2) .7900(16) .5872(13) .019(4) Uiso d . 1 . H
H7A -.020(2) .7083(16) .7284(12) .020(5) Uiso d . 1 . H
H8A .144(2) .5877(17) .8053(13) .027(5) Uiso d . 1 . H
H8B .206(2) .7202(18) .7970(13) .027(5) Uiso d . 1 . H
H9A .382(2) .589(2) .7499(15) .037(6) Uiso d . 1 . H
H10A .385(2) .7743(18) .6905(13) .025(5) Uiso d . 1 . H
H10B .425(2) .685(2) .6118(15) .036(6) Uiso d . 1 . H
H11A .2725(19) .4287(15) .7087(11) .015(4) Uiso d . 1 . H
H12A .337(2) .5072(17) .5408(14) .028(5) Uiso d . 1 . H
H12B .439(2) .4585(19) .6075(14) .030(5) Uiso d . 1 . H
H13A .339(2) .2789(18) .6039(13) .027(5) Uiso d . 1 . H
H13B .388(2) .3150(19) .5069(14) .034(6) Uiso d . 1 . H
H14A .160(2) .247(2) .5019(13) .032(5) Uiso d . 1 . H
H14B .1631(18) .3732(15) .4685(11) .013(4) Uiso d . 1 . H
H15A -.0228(19) .3699(16) .5664(12) .016(4) Uiso d . 1 . H
H15B .0768(19) .3053(17) .6401(13) .021(4) Uiso d . 1 . H
H17A -.0678(18) .5603(15) .6256(11) .015(4) Uiso d . 1 . H
Cl1 .25656(5) .60777(3) .42179(2) .02745(9) Uani d . 1 . Cl
Cl2 .65443(4) .45227(3) .63705(3) .02637(9) Uani d . 1 . Cl
O1 .6824(2) .70647(14) .73388(9) .0384(3) Uani d . 1 . O
H1O .692(3) .746(2) .6959(16) .038(7) Uiso d . 1 . H
H2O .670(3) .643(2) .7108(16) .045(7) Uiso d . 1 . H

loop_
_atom_type_symbol
_atom_type_description
_atom_type_scat_dispersion_real
_atom_type_scat_dispersion_imag
_atom_type_scat_source
C C 0.0033 0.0016 'International Tables Vol C Tables 4.2.6.8 and 6.1.1.4'
H H 0.0000 0.0000 'International Tables Vol C Tables 4.2.6.8 and 6.1.1.4'
N N 0.0061 0.0033 'International Tables Vol C Tables 4.2.6.8 and 6.1.1.4'
O O 0.0106 0.0060 'International Tables Vol C Tables 4.2.6.8 and 6.1.1.4'
Cl Cl 0.1484 0.1585 'International Tables Vol C Tables 4.2.6.8 and 6.1.1.4'

loop_
_geom_angle_atom_site_label_1
_geom_angle_atom_site_label_2
_geom_angle_atom_site_label_3
_geom_angle
C10 N1 C2 111.05(13)
C10 N1 C6 115.40(11)
C2 N1 C6 112.13(11)
C10 N1 H1 103.4(13)
C2 N1 H1 105.0(13)
C6 N1 H1 108.9(14)
N1 C2 C3 113.20(13)
N1 C2 H2A 105.8(11)
C3 C2 H2A 112.0(11)
N1 C2 H2B 106.4(13)
C3 C2 H2B 112.6(13)
H2A C2 H2B 106.3(17)
C2 C3 C4 109.91(15)
C2 C3 H3A 110.2(13)
C4 C3 H3A 109.2(13)
C2 C3 H3B 105.3(13)
C4 C3 H3B 111.5(13)
H3A C3 H3B 110.7(19)
C5 C4 C3 109.02(13)
C5 C4 H4A 110.1(11)
C3 C4 H4A 109.1(11)
C5 C4 H4B 112.3(12)
C3 C4 H4B 110.4(13)
H4A C4 H4B 105.9(16)
C4 C5 C6 113.09(12)
C4 C5 H5A 110.5(11)
C6 C5 H5A 111.1(10)
C4 C5 H5B 110.3(12)
C6 C5 H5B 105.5(12)
H5A C5 H5B 106.0(16)
C5 C6 N1 112.21(12)
C5 C6 C7 112.58(12)
N1 C6 C7 109.72(11)
C5 C6 H6A 108.1(11)
N1 C6 H6A 104.0(12)
C7 C6 H6A 109.8(11)
C17 C7 C8 109.05(12)
C17 C7 C6 112.51(12)
C8 C7 C6 111.68(12)
C17 C7 H7A 109.0(11)
C8 C7 H7A 109.2(11)
C6 C7 H7A 105.3(11)
C9 C8 C7 107.47(11)
C9 C8 H8A 110.6(12)
C7 C8 H8A 110.3(12)
C9 C8 H8B 108.3(12)
C7 C8 H8B 112.1(11)
H8A C8 H8B 108.1(16)
C10 C9 C8 107.92(12)
C10 C9 C11 118.12(12)
C8 C9 C11 107.92(12)
C10 C9 H9A 104.5(13)
C8 C9 H9A 110.6(13)
C11 C9 H9A 107.7(13)
N1 C10 C9 113.71(12)
N1 C10 H10A 108.1(11)
C9 C10 H10A 108.2(11)
N1 C10 H10B 104.6(13)
C9 C10 H10B 113.4(13)
H10A C10 H10B 108.6(17)
N12 C11 C16 107.51(11)
N12 C11 C9 113.22(12)
C16 C11 C9 115.35(12)
N12 C11 H11A 106.7(11)
C16 C11 H11A 108.4(11)
C9 C11 H11A 105.2(10)
C13 N12 C11 112.18(12)
C13 N12 H12A 106.7(12)
C11 N12 H12A 109.6(12)
C13 N12 H12B 110.0(14)
C11 N12 H12B 107.3(14)
H12A N12 H12B 111.2(19)
N12 C13 C14 110.09(13)
N12 C13 H13A 105.4(12)
C14 C13 H13A 112.8(13)
N12 C13 H13B 107.9(13)
C14 C13 H13B 110.1(13)
H13A C13 H13B 110.4(17)
C13 C14 C15 110.67(13)
C13 C14 H14A 107.5(13)
C15 C14 H14A 111.7(13)
C13 C14 H14B 111.6(11)
C15 C14 H14B 109.0(10)
H14A C14 H14B 106.3(16)
C16 C15 C14 112.11(12)
C16 C15 H15A 109.1(10)
C14 C15 H15A 110.9(10)
C16 C15 H15B 105.2(11)
C14 C15 H15B 108.1(11)
H15A C15 H15B 111.3(15)
C17 C16 C11 121.46(13)
C17 C16 C15 123.85(13)
C11 C16 C15 114.54(12)
C16 C17 C7 122.80(13)
C16 C17 H17A 118.1(11)
C7 C17 H17A 119.0(11)
H1O O1 H2O 103.(3)

loop_
_geom_bond_atom_site_label_1
_geom_bond_atom_site_label_2
_geom_bond_site_symmetry_2
_geom_bond_distance
_geom_bond_publ_flag
N1 C10 . 1.501(2) ?
N1 C2 . 1.509(2) ?
N1 C6 . 1.521(2) ?
N1 H1 . .93(2) ?
C2 C3 . 1.516(2) ?
C2 H2A . .97(2) ?
C2 H2B . .97(2) ?
C3 C4 . 1.522(3) ?
C3 H3A . .98(2) ?
C3 H3B . .95(2) ?
C4 C5 . 1.519(2) ?
C4 H4A . .99(2) ?
C4 H4B . .97(2) ?
C5 C6 . 1.519(2) ?
C5 H5A . .98(2) ?
C5 H5B . .94(2) ?
C6 C7 . 1.536(2) ?
C6 H6A . .96(2) ?
C7 C17 . 1.507(2) ?
C7 C8 . 1.531(2) ?
C7 H7A . .97(2) ?
C8 C9 . 1.529(2) ?
C8 H8A . 1.01(2) ?
C8 H8B . .98(2) ?
C9 C10 . 1.525(2) ?
C9 C11 . 1.546(2) ?
C9 H9A . 1.00(2) ?
C10 H10A . 1.02(2) ?
C10 H10B . .95(2) ?
C11 N12 . 1.505(2) ?
C11 C16 . 1.506(2) ?
C11 H11A . .94(2) ?
N12 C13 . 1.502(2) ?
N12 H12A . .95(2) ?
N12 H12B . .88(2) ?
C13 C14 . 1.514(2) ?
C13 H13A . .97(2) ?
C13 H13B . .97(2) ?
C14 C15 . 1.527(2) ?
C14 H14A . .93(2) ?
C14 H14B . .96(2) ?
C15 C16 . 1.510(2) ?
C15 H15A . 1.00(2) ?
C15 H15B . .99(2) ?
C16 C17 . 1.328(2) ?
C17 H17A . .94(2) ?
O1 H1O . .73(3) ?
O1 H2O . .81(3) ?

loop_
_cod_related_entry_id
_cod_related_entry_database
_cod_related_entry_code
1 ChemSpider 21186239
